data_4103732
loop_
_publ_author_name
'Kenneth E. Maly'
'Thierry Maris'
'James D. Wuest'

_publ_section_title
;
 Engineering Hydrogen-Bonded Molecular Crystals Built from Derivatives of
 Hexaphenylbenzene and Related Compounds
;
_journal_name_full 'J. Am. Chem. Soc.'
_journal_page_first 4306
_journal_page_last 4322
_journal_paper_doi 10.1021/ja067571x
_journal_volume 129
_journal_year 2007
_chemical_compound_source 'Synthesized by the authors. See text'
_chemical_formula_moiety 'C54 H42 N20, 8(C2 H6 S O), 6(C2 H3 N)'
_chemical_formula_sum 'C82 H108 N26 O8 S8'
_chemical_formula_weight 1842.42
_chemical_name_systematic
; 
 ? 
;
_space_group_IT_number 15
_symmetry_cell_setting monoclinic
_symmetry_space_group_name_Hall '-C 2yc'
_symmetry_space_group_name_H-M 'C 1 2/c 1'
_atom_sites_solution_hydrogens geom
_atom_sites_solution_primary direct
_atom_sites_solution_secondary difmap
_audit_creation_method SHELXL-97
_cell_angle_alpha 90.00
_cell_angle_beta 99.926(2)
_cell_angle_gamma 90.00
_cell_formula_units_Z 4
_cell_length_a 40.3960(13)
_cell_length_b 20.6327(7)
_cell_length_c 12.0265(4)
_cell_measurement_reflns_used 18149
_cell_measurement_temperature 100(2)
_cell_measurement_theta_max 58.15
_cell_measurement_theta_min 2.41
_cell_volume 9873.8(6)
_computing_cell_refinement 'SMART (Bruker, 1999)'
_computing_data_collection 'SMART (Bruker, 1999)'
_computing_data_reduction 'SAINT (Bruker, 1999)'
_computing_molecular_graphics 'SHELXTL (Bruker, 1997)'
_computing_publication_material 'UdMX (local program)'
_computing_structure_refinement 'SHELXL97 (Sheldrick, 1997)'
_computing_structure_solution 'SHELXS97 (Sheldrick, 1997)'
_diffrn_ambient_temperature 100(2)
_diffrn_detector_area_resol_mean 5.5
_diffrn_measured_fraction_theta_full 0.983
_diffrn_measured_fraction_theta_max 0.983
_diffrn_measurement_device_type 'Bruker AXS Smart 4K/Platform'
_diffrn_measurement_method \w
_diffrn_radiation_monochromator graphite
_diffrn_radiation_source 'Rotating anode'
_diffrn_radiation_type CuK\a
_diffrn_radiation_wavelength 1.54178
_diffrn_reflns_av_R_equivalents 0.044
_diffrn_reflns_av_sigmaI/netI 0.0306
_diffrn_reflns_limit_h_max 43
_diffrn_reflns_limit_h_min -44
_diffrn_reflns_limit_k_max 22
_diffrn_reflns_limit_k_min -22
_diffrn_reflns_limit_l_max 13
_diffrn_reflns_limit_l_min -13
_diffrn_reflns_number 48670
_diffrn_reflns_theta_full 58.35
_diffrn_reflns_theta_max 58.35
_diffrn_reflns_theta_min 2.22
_diffrn_standards_decay_% 0.46
_diffrn_standards_number 280
_exptl_absorpt_coefficient_mu 2.193
_exptl_absorpt_correction_T_max 0.8300
_exptl_absorpt_correction_T_min 0.7900
_exptl_absorpt_correction_type multi-scan
_exptl_absorpt_process_details 'Sadabs (Sheldrick,1996)'
_exptl_crystal_colour Colourless
_exptl_crystal_density_diffrn 1.239
_exptl_crystal_density_method 'not measured'
_exptl_crystal_description block
_exptl_crystal_F_000 3896
_exptl_crystal_size_max 0.12
_exptl_crystal_size_mid 0.08
_exptl_crystal_size_min 0.08
_refine_diff_density_max 0.277
_refine_diff_density_min -0.293
_refine_diff_density_rms 0.075
_refine_ls_extinction_method none
_refine_ls_goodness_of_fit_ref 1.003
_refine_ls_hydrogen_treatment constr
_refine_ls_matrix_type full
_refine_ls_number_parameters 579
_refine_ls_number_reflns 6853
_refine_ls_number_restraints 38
_refine_ls_restrained_S_all 1.004
_refine_ls_R_factor_all 0.0643
_refine_ls_R_factor_gt 0.0622
_refine_ls_shift/su_max 0.035
_refine_ls_shift/su_mean 0.003
_refine_ls_structure_factor_coef Fsqd
_refine_ls_weighting_details 'calc w=1/[\s^2^(Fo^2^)+(0.1070P)^2^] where P=(Fo^2^+2Fc^2^)/3'
_refine_ls_weighting_scheme calc
_refine_ls_wR_factor_gt 0.1476
_refine_ls_wR_factor_ref 0.1482
_reflns_number_gt 5149
_reflns_number_total 6853
_reflns_threshold_expression I>2\s(I)
_cod_data_source_file deposit.cif
_cod_data_source_block jiw837
_cod_original_sg_symbol_H-M C2/c
_cod_database_code 4103732

loop_
_symmetry_equiv_pos_as_xyz
'x, y, z'
'-x, y, -z+1/2'
'x+1/2, y+1/2, z'
'-x+1/2, y+1/2, -z+1/2'
'-x, -y, -z'
'x, -y, z-1/2'
'-x+1/2, -y+1/2, -z'
'x+1/2, -y+1/2, z-1/2'

loop_
_atom_site_label
_atom_site_type_symbol
_atom_site_fract_x
_atom_site_fract_y
_atom_site_fract_z
_atom_site_U_iso_or_equiv
_atom_site_adp_type
_atom_site_occupancy
_atom_site_symmetry_multiplicity
_atom_site_calc_flag
_atom_site_refinement_flags
_atom_site_disorder_assembly
_atom_site_disorder_group
C1 C 0.02852(5) 0.90100(11) 0.73190(18) 0.0418(5) Uani 1 1 d . A .
C2 C 0.02817(5) 0.83252(11) 0.72966(18) 0.0444(6) Uani 1 1 d . A .
C3 C 0.0000 0.79909(17) 0.7500 0.0545(9) Uani 1 2 d S . .
N10 N 0.16385(4) 1.02108(8) 0.58610(13) 0.0343(4) Uani 1 1 d . A .
N11 N 0.17560(4) 1.03674(8) 0.78406(13) 0.0371(4) Uani 1 1 d . A .
N12 N 0.21560(4) 1.07039(9) 0.66875(14) 0.0430(5) Uani 1 1 d . A .
N13 N 0.22608(4) 1.08357(9) 0.86108(15) 0.0500(5) Uani 1 1 d . A .
H13A H 0.2456 1.1010 0.8548 0.075 Uiso 1 1 calc . B .
H13B H 0.2202 1.0796 0.9280 0.075 Uiso 1 1 calc . C .
N14 N 0.20304(4) 1.05228(9) 0.47822(14) 0.0424(5) Uani 1 1 d . A .
H14A H 0.2225 1.0693 0.4712 0.064 Uiso 1 1 calc . D .
H14B H 0.1894 1.0380 0.4182 0.064 Uiso 1 1 calc . E .
N20 N 0.15731(4) 0.69517(8) 0.56523(15) 0.0454(5) Uani 1 1 d . A .
N21 N 0.17016(5) 0.68227(9) 0.76514(15) 0.0487(5) Uani 1 1 d . A .
N22 N 0.20878(5) 0.64604(9) 0.64901(17) 0.0532(5) Uani 1 1 d . A .
N23 N 0.19656(5) 0.66425(10) 0.46119(15) 0.0524(5) Uani 1 1 d . A .
H23A H 0.2160 0.6466 0.4550 0.079 Uiso 1 1 calc . F .
H23B H 0.1832 0.6788 0.4007 0.079 Uiso 1 1 calc . G .
N24 N 0.21935(5) 0.63298(10) 0.84034(17) 0.0628(6) Uani 1 1 d . A .
H24A H 0.2141 0.6383 0.9078 0.094 Uiso 1 1 calc . H .
H24B H 0.2383 0.6139 0.8330 0.094 Uiso 1 1 calc . I .
C4 C 0.0000 0.93448(16) 0.7500 0.0467(8) Uani 1 2 d S . .
C10 C 0.06078(5) 0.93477(10) 0.71855(17) 0.0351(5) Uani 1 1 d . A .
C11 C 0.08243(5) 0.95482(10) 0.81339(16) 0.0349(5) Uani 1 1 d . A .
H11 H 0.0760 0.9505 0.8853 0.052 Uiso 1 1 calc . J .
C12 C 0.11365(5) 0.98128(9) 0.80574(16) 0.0333(5) Uani 1 1 d . A .
H12 H 0.1286 0.9940 0.8720 0.050 Uiso 1 1 calc . K .
C13 C 0.12290(4) 0.98898(9) 0.69828(16) 0.0314(5) Uani 1 1 d . A .
C14 C 0.10130(4) 0.96826(10) 0.60402(16) 0.0326(5) Uani 1 1 d . A .
H14 H 0.1075 0.9722 0.5316 0.049 Uiso 1 1 calc . L .
C15 C 0.07024(4) 0.94143(10) 0.61438(16) 0.0337(5) Uani 1 1 d . A .
H15 H 0.0554 0.9276 0.5486 0.051 Uiso 1 1 calc . M .
C16 C 0.15622(5) 1.01809(10) 0.68815(17) 0.0337(5) Uani 1 1 d . A .
C17 C 0.20520(5) 1.06298(11) 0.76831(18) 0.0420(5) Uani 1 1 d . A .
C18 C 0.19402(5) 1.04804(10) 0.58117(17) 0.0389(5) Uani 1 1 d . A .
C20 C 0.05924(5) 0.79645(10) 0.71216(19) 0.0421(5) Uani 1 1 d . A .
C21 C 0.06349(5) 0.77526(10) 0.60622(19) 0.0440(5) Uani 1 1 d . A .
H21 H 0.0460 0.7816 0.5436 0.066 Uiso 1 1 calc . N .
C22 C 0.09314(5) 0.74471(11) 0.58999(19) 0.0440(6) Uani 1 1 d . A .
H22 H 0.0961 0.7315 0.5166 0.066 Uiso 1 1 calc . O .
C23 C 0.11839(5) 0.73380(10) 0.68266(19) 0.0421(5) Uani 1 1 d . A .
C24 C 0.11384(5) 0.75469(10) 0.78814(18) 0.0416(5) Uani 1 1 d . A .
H24 H 0.1310 0.7477 0.8518 0.062 Uiso 1 1 calc . P .
C25 C 0.08441(5) 0.78586(10) 0.80146(18) 0.0416(5) Uani 1 1 d . A .
H25 H 0.0817 0.8002 0.8744 0.062 Uiso 1 1 calc . Q .
C26 C 0.15011(5) 0.70091(10) 0.6701(2) 0.0445(6) Uani 1 1 d . A .
C27 C 0.18743(6) 0.66897(11) 0.5612(2) 0.0487(6) Uani 1 1 d . A .
C28 C 0.19849(6) 0.65383(11) 0.7492(2) 0.0535(6) Uani 1 1 d . A .
C30 C 0.0000 0.72667(19) 0.7500 0.0643(10) Uani 1 2 d S . .
C31 C -0.01113(7) 0.69399(15) 0.6487(3) 0.0754(9) Uani 1 1 d . R .
H31 H -0.0198 0.7178 0.5823 0.113 Uiso 1 1 calc . S .
C32 C -0.00959(8) 0.62768(16) 0.6448(3) 0.0941(11) Uani 1 1 d . R .
H32 H -0.0146 0.6036 0.5767 0.141 Uiso 1 1 calc . T .
C33 C 0.0000 0.5991(2) 0.7500 0.0934(15) Uani 1 2 d S . .
H33 H 0.0000 0.5530 0.7500 0.140 Uiso 1 2 calc S U .
C40 C 0.0000 1.00779(17) 0.7500 0.0496(8) Uani 1 2 d S . .
C41 C 0.00522(5) 1.04307(12) 0.6539(2) 0.0526(6) Uani 1 1 d . V .
H41 H 0.0092 1.0204 0.5888 0.079 Uiso 1 1 calc . W .
C42 C 0.00464(6) 1.11064(13) 0.6529(2) 0.0624(7) Uani 1 1 d . V .
H42 H 0.0074 1.1341 0.5871 0.088 Uiso 1 1 calc . X .
C43 C 0.0000 1.14273(18) 0.7500 0.0675(11) Uani 1 2 d S . .
H43 H 0.0000 1.1888 0.7500 0.101 Uiso 1 2 calc S y .
C50 C 0.09202(11) 0.1562(2) 0.8031(3) 0.1280(14) Uani 1 1 d D Z 5
H50A H 0.1032 0.1158 0.8313 0.192 Uiso 1 1 calc R Z 5
H50B H 0.0693 0.1570 0.8210 0.192 Uiso 1 1 calc R Z 5
H50C H 0.1048 0.1932 0.8390 0.192 Uiso 1 1 calc R Z 5
C51 C 0.09014(9) 0.16007(19) 0.6782(3) 0.0918(11) Uani 1 1 d D Z 5
N50 N 0.09025(10) 0.1587(2) 0.5872(3) 0.1387(13) Uani 1 1 d D Z 5
S60 S 0.207664(16) 0.17202(3) 0.11455(5) 0.0422(3) Uani 0.8104(19) 1 d P A 1
O60 O 0.23426(6) 0.12888(15) 0.0872(2) 0.0484(6) Uani 0.8104(19) 1 d P A 1
C60 C 0.17003(7) 0.14977(13) 0.0244(2) 0.0675(7) Uani 1 1 d . A 1
H60A H 0.1709 0.1643 -0.0526 0.101 Uiso 1 1 calc R A 1
H60B H 0.1509 0.1701 0.0509 0.101 Uiso 1 1 calc R A 1
H60C H 0.1675 0.1025 0.0252 0.101 Uiso 1 1 calc R A 1
C61 C 0.19732(6) 0.14277(12) 0.2437(2) 0.0579(7) Uani 1 1 d . A 1
H61A H 0.1926 0.0962 0.2371 0.087 Uiso 1 1 calc R A 1
H61B H 0.1774 0.1656 0.2598 0.087 Uiso 1 1 calc R A 1
H61C H 0.2162 0.1504 0.3051 0.087 Uiso 1 1 calc R A 1
S60B S 0.21099(9) 0.10908(18) 0.1813(3) 0.0655(14) Uiso 0.1896(19) 1 d P A 2
O60B O 0.2370(3) 0.1012(5) 0.1022(10) 0.045(4) Uiso 0.1896(19) 1 d P A 2
S70 S 0.320396(19) 0.28237(4) 0.29205(6) 0.0796(3) Uani 1 1 d D . .
O70 O 0.33910(6) 0.22766(13) 0.24903(19) 0.1123(8) Uani 1 1 d D . .
C70 C 0.27775(8) 0.25695(18) 0.2717(3) 0.1009(11) Uani 1 1 d D . .
H70A H 0.2691 0.2528 0.1907 0.151 Uiso 1 1 calc R . .
H70B H 0.2644 0.2890 0.3046 0.151 Uiso 1 1 calc R . .
H70C H 0.2762 0.2149 0.3086 0.151 Uiso 1 1 calc R . .
C71 C 0.32952(8) 0.27989(16) 0.4397(2) 0.0900(10) Uani 1 1 d D . .
H71A H 0.3366 0.2360 0.4644 0.135 Uiso 1 1 calc R . .
H71B H 0.3094 0.2918 0.4706 0.135 Uiso 1 1 calc R . .
H71C H 0.3477 0.3105 0.4669 0.135 Uiso 1 1 calc R . .
S80 S 0.19812(3) 0.42417(8) 0.61224(11) 0.0643(6) Uani 0.550(4) 1 d PD B 1
O80 O 0.22950(12) 0.3966(4) 0.5788(4) 0.0473(17) Uani 0.550(4) 1 d PD B 1
C80 C 0.2039(3) 0.4513(5) 0.7416(5) 0.144(4) Uani 0.550(4) 1 d PD B 1
H80A H 0.1971 0.4181 0.7914 0.216 Uiso 0.550(4) 1 calc PR B 1
H80B H 0.1903 0.4905 0.7450 0.216 Uiso 0.550(4) 1 calc PR B 1
H80C H 0.2277 0.4618 0.7662 0.216 Uiso 0.550(4) 1 calc PR B 1
C81 C 0.18885(15) 0.4930(3) 0.5182(5) 0.0867(18) Uani 0.550(4) 1 d PD B 1
H81A H 0.2091 0.5195 0.5210 0.130 Uiso 0.550(4) 1 calc PR B 1
H81B H 0.1710 0.5192 0.5418 0.130 Uiso 0.550(4) 1 calc PR B 1
H81C H 0.1814 0.4776 0.4409 0.130 Uiso 0.550(4) 1 calc PR B 1
S80B S 0.20796(6) 0.46104(15) 0.5925(2) 0.0963(9) Uiso 0.450(4) 1 d PD B 2
O80B O 0.2295(3) 0.4054(6) 0.5660(9) 0.097(5) Uiso 0.450(4) 1 d PD B 2
C80B C 0.2090(2) 0.4714(4) 0.7276(4) 0.0500(19) Uiso 0.450(4) 1 d PD B 2
H80D H 0.2021 0.4312 0.7607 0.075 Uiso 0.450(4) 1 calc PR B 2
H80E H 0.1935 0.5064 0.7394 0.075 Uiso 0.450(4) 1 calc PR B 2
H80F H 0.2318 0.4828 0.7638 0.075 Uiso 0.450(4) 1 calc PR B 2
C81B C 0.16603(18) 0.4335(5) 0.5313(8) 0.141(4) Uiso 0.450(4) 1 d PD B 2
H81D H 0.1660 0.4182 0.4542 0.212 Uiso 0.450(4) 1 calc PR B 2
H81E H 0.1501 0.4694 0.5298 0.212 Uiso 0.450(4) 1 calc PR B 2
H81F H 0.1594 0.3980 0.5769 0.212 Uiso 0.450(4) 1 calc PR B 2
S90 S 0.09610(7) 0.56439(12) 0.6224(2) 0.2500(10) Uiso 1 1 d D C 1
O90 O 0.12096(15) 0.5105(3) 0.6225(6) 0.015(3) Uiso 1 1 d PD C 1
C90 C 0.0874(2) 0.5679(4) 0.7621(4) 0.272(4) Uiso 1 1 d D C 1
H90A H 0.0806 0.5249 0.7845 0.408 Uiso 1 1 calc R C 1
H90B H 0.0692 0.5989 0.7651 0.408 Uiso 1 1 calc R C 1
H90C H 0.1076 0.5819 0.8138 0.408 Uiso 1 1 calc R C 1
C91 C 0.05699(18) 0.5342(7) 0.5535(10) 0.091(8) Uiso 1 1 d PD C 1
H91A H 0.0418 0.5705 0.5289 0.137 Uiso 1 1 calc R C 1
H91B H 0.0471 0.5067 0.6057 0.137 Uiso 1 1 calc R C 1
H91C H 0.0603 0.5086 0.4876 0.137 Uiso 1 1 calc R C 1
C100 C -0.0029(3) 0.3445(5) 0.8809(10) 0.346(6) Uiso 1 1 d D D 5
H10A H -0.0032 0.3894 0.8539 0.519 Uiso 1 1 calc R D 5
H10B H -0.0045 0.3443 0.9614 0.519 Uiso 1 1 calc R D 5
H10C H -0.0221 0.3209 0.8384 0.519 Uiso 1 1 calc R D 5
C101 C 0.0292(3) 0.3124(7) 0.8643(13) 0.327(7) Uiso 0.872(9) 1 d PD D 5
N100 N 0.0514(3) 0.3001(5) 0.8259(8) 0.318(4) Uiso 1 1 d D D 5
C102 C 0.0959(5) 0.4105(7) 0.8702(14) 0.313(9) Uiso 0.581(8) 1 d PD E 1
H10D H 0.1136 0.3947 0.9304 0.470 Uiso 0.581(8) 1 calc PR E 1
H10E H 0.0763 0.4238 0.9027 0.470 Uiso 0.581(8) 1 calc PR E 1
H10F H 0.1044 0.4477 0.8328 0.470 Uiso 0.581(8) 1 calc PR E 1
C103 C 0.0860(2) 0.3576(4) 0.7857(7) 0.127(3) Uiso 0.581(8) 1 d PD E 1
N104 N 0.0860(3) 0.3105(5) 0.7418(9) 0.203(5) Uiso 0.581(8) 1 d PD E 1
C201 C 0.0111(3) 0.3338(7) 0.7982(12) 0.024(6) Uiso 0.128(9) 1 d P . 3
C107 C 0.1118(4) 0.3760(7) 0.8033(11) 0.184(6) Uiso 0.419(8) 1 d PD E 4
H10G H 0.0957 0.3619 0.8509 0.276 Uiso 0.419(8) 1 calc PR E 4
H10H H 0.1111 0.4233 0.7962 0.276 Uiso 0.419(8) 1 calc PR E 4
H10I H 0.1345 0.3624 0.8377 0.276 Uiso 0.419(8) 1 calc PR E 4
C106 C 0.1027(10) 0.3459(11) 0.6886(13) 0.360(18) Uiso 0.419(8) 1 d PD E 4
N105 N 0.0957(4) 0.3408(6) 0.5963(11) 0.212(7) Uiso 0.419(8) 1 d PD E 4

loop_
_atom_site_aniso_label
_atom_site_aniso_U_11
_atom_site_aniso_U_22
_atom_site_aniso_U_33
_atom_site_aniso_U_23
_atom_site_aniso_U_13
_atom_site_aniso_U_12
C1 0.0246(11) 0.0573(15) 0.0434(14) 0.0006(11) 0.0057(9) -0.0006(10)
C2 0.0303(12) 0.0525(14) 0.0503(14) -0.0001(11) 0.0070(10) -0.0037(10)
C3 0.0334(18) 0.063(2) 0.068(2) 0.000 0.0115(16) 0.000
N10 0.0288(9) 0.0438(10) 0.0287(10) 0.0070(8) 0.0009(7) 0.0013(7)
N11 0.0310(9) 0.0490(11) 0.0321(10) -0.0103(8) 0.0081(8) -0.0065(8)
N12 0.0355(10) 0.0567(12) 0.0370(11) -0.0035(9) 0.0070(8) -0.0107(8)
N13 0.0396(10) 0.0710(13) 0.0409(11) -0.0261(9) 0.0113(9) -0.0164(9)
N14 0.0328(9) 0.0619(12) 0.0315(11) 0.0164(8) 0.0027(8) -0.0022(8)
N20 0.0450(11) 0.0451(11) 0.0443(12) -0.0081(9) 0.0029(9) 0.0085(8)
N21 0.0530(12) 0.0466(11) 0.0481(12) 0.0104(9) 0.0127(10) 0.0148(9)
N22 0.0578(13) 0.0545(12) 0.0464(13) 0.0026(9) 0.0067(10) 0.0230(10)
N23 0.0495(11) 0.0637(13) 0.0403(12) -0.0185(9) -0.0022(9) 0.0167(10)
N24 0.0675(14) 0.0690(14) 0.0545(14) 0.0255(11) 0.0178(11) 0.0346(11)
C4 0.0273(16) 0.064(2) 0.049(2) 0.000 0.0075(14) 0.000
C10 0.0255(10) 0.0438(12) 0.0354(13) 0.0023(9) 0.0033(9) 0.0023(9)
C11 0.0282(11) 0.0443(12) 0.0326(12) -0.0015(9) 0.0065(9) 0.0044(9)
C12 0.0259(10) 0.0448(12) 0.0298(12) -0.0029(9) 0.0062(8) 0.0017(9)
C13 0.0256(10) 0.0408(12) 0.0270(12) 0.0006(9) 0.0023(9) 0.0016(8)
C14 0.0248(10) 0.0444(12) 0.0273(11) 0.0058(9) 0.0008(8) 0.0058(9)
C15 0.0239(10) 0.0446(12) 0.0309(12) 0.0035(9) -0.0001(8) 0.0052(9)
C16 0.0282(11) 0.0424(12) 0.0304(13) 0.0002(9) 0.0046(9) 0.0005(9)
C17 0.0356(12) 0.0558(14) 0.0356(14) -0.0122(11) 0.0092(10) -0.0104(10)
C18 0.0357(12) 0.0511(14) 0.0293(13) 0.0063(10) 0.0040(10) -0.0044(10)
C20 0.0329(12) 0.0461(13) 0.0478(15) 0.0006(11) 0.0083(10) -0.0030(10)
C21 0.0334(12) 0.0475(13) 0.0494(15) -0.0078(11) 0.0027(10) -0.0064(10)
C22 0.0358(12) 0.0471(13) 0.0470(14) -0.0093(10) 0.0015(10) -0.0027(10)
C23 0.0408(13) 0.0389(12) 0.0463(15) -0.0004(10) 0.0070(11) 0.0016(10)
C24 0.0399(12) 0.0426(13) 0.0433(14) 0.0085(10) 0.0100(10) 0.0027(10)
C25 0.0334(12) 0.0482(13) 0.0445(14) 0.0074(10) 0.0100(10) -0.0008(10)
C26 0.0474(13) 0.0397(13) 0.0452(15) 0.0015(11) 0.0048(11) 0.0087(10)
C27 0.0503(15) 0.0492(14) 0.0452(16) -0.0085(11) 0.0040(12) 0.0148(11)
C28 0.0600(16) 0.0553(15) 0.0462(16) 0.0119(12) 0.0118(13) 0.0238(12)
C30 0.046(2) 0.063(2) 0.087(3) 0.000 0.019(2) 0.000
C31 0.0516(16) 0.076(2) 0.100(2) -0.0134(17) 0.0181(15) -0.0288(14)
C32 0.074(2) 0.067(2) 0.149(4) -0.016(2) 0.039(2) -0.0343(17)
C33 0.083(3) 0.060(3) 0.146(5) 0.000 0.046(3) 0.000
C40 0.0285(16) 0.066(2) 0.055(2) 0.000 0.0090(15) 0.000
C41 0.0325(12) 0.0658(17) 0.0594(16) 0.0059(13) 0.0079(11) 0.0171(11)
C42 0.0429(14) 0.0670(18) 0.0792(19) 0.0100(15) 0.0156(13) 0.0242(13)
C43 0.051(2) 0.061(2) 0.094(3) 0.000 0.023(2) 0.000
C50 0.126(4) 0.134(4) 0.122(4) 0.000(3) 0.016(3) -0.001(3)
C51 0.088(2) 0.098(3) 0.090(3) -0.001(2) 0.019(2) -0.0048(19)
N50 0.143(3) 0.139(3) 0.134(3) 0.002(3) 0.026(3) -0.005(2)
S60 0.0366(4) 0.0492(5) 0.0400(5) 0.0032(3) 0.0046(3) -0.0118(3)
O60 0.0392(13) 0.0622(18) 0.0437(14) -0.0033(13) 0.0071(9) -0.0073(12)
C60 0.0615(17) 0.0730(18) 0.0681(19) -0.0017(14) 0.0114(14) 0.0012(13)
C61 0.0550(15) 0.0685(17) 0.0524(16) 0.0033(13) 0.0157(13) -0.0003(12)
S70 0.0646(5) 0.0989(6) 0.0728(6) -0.0028(4) 0.0050(4) -0.0096(4)
O70 0.0798(15) 0.159(2) 0.0953(17) -0.0438(16) 0.0076(13) -0.0080(15)
C70 0.100(3) 0.102(3) 0.098(3) -0.004(2) 0.008(2) -0.017(2)
C71 0.091(2) 0.086(2) 0.094(2) 0.0066(18) 0.0191(18) -0.0005(18)
S80 0.0559(8) 0.0655(11) 0.0730(10) 0.0059(7) 0.0149(6) 0.0016(6)
O80 0.034(2) 0.089(3) 0.0205(19) -0.0007(19) 0.0090(13) 0.0031(16)
C80 0.140(9) 0.158(11) 0.136(8) 0.003(7) 0.029(6) 0.010(9)
C81 0.088(4) 0.081(4) 0.090(4) 0.008(3) 0.013(3) 0.012(3)

loop_
_atom_type_symbol
_atom_type_description
_atom_type_scat_dispersion_real
_atom_type_scat_dispersion_imag
_atom_type_scat_source
C C 0.0181 0.0091 'International Tables Vol C Tables 4.2.6.8 and 6.1.1.4'
H H 0.0000 0.0000 'International Tables Vol C Tables 4.2.6.8 and 6.1.1.4'
N N 0.0311 0.0180 'International Tables Vol C Tables 4.2.6.8 and 6.1.1.4'
O O 0.0492 0.0322 'International Tables Vol C Tables 4.2.6.8 and 6.1.1.4'
S S 0.3331 0.5567 'International Tables Vol C Tables 4.2.6.8 and 6.1.1.4'

loop_
_geom_angle_atom_site_label_1
_geom_angle_atom_site_label_2
_geom_angle_atom_site_label_3
_geom_angle_site_symmetry_1
_geom_angle_site_symmetry_3
_geom_angle
_geom_angle_publ_flag
C4 C1 C2 . . 119.6(2) y
C4 C1 C10 . . 122.7(2) y
C2 C1 C10 . . 117.71(17) y
C3 C2 C1 . . 120.0(2) y
C3 C2 C20 . . 120.5(2) y
C1 C2 C20 . . 119.43(17) y
C2 C3 C2 . 2_556 120.4(3) y
C2 C3 C30 . . 119.80(15) y
C2 C3 C30 2_556 . 119.80(15) y
C16 N10 C18 . . 114.71(17) y
C16 N11 C17 . . 113.24(16) y
C18 N12 C17 . . 113.80(17) y
C17 N13 H13A . . 120 ?
C17 N13 H13B . . 120 ?
H13A N13 H13B . . 120 ?
C18 N14 H14A . . 120 ?
C18 N14 H14B . . 120 ?
H14A N14 H14B . . 120 ?
C27 N20 C26 . . 114.38(19) y
C28 N21 C26 . . 114.42(19) y
C27 N22 C28 . . 114.13(19) y
C27 N23 H23A . . 120 ?
C27 N23 H23B . . 120 ?
H23A N23 H23B . . 120 ?
C28 N24 H24A . . 120 ?
C28 N24 H24B . . 120 ?
H24A N24 H24B . . 120 ?
C1 C4 C1 2_556 . 120.5(3) y
C1 C4 C40 2_556 . 119.75(15) y
C1 C4 C40 . . 119.75(15) y
C11 C10 C15 . . 119.16(17) y
C11 C10 C1 . . 119.17(17) y
C15 C10 C1 . . 121.48(18) y
C10 C11 C12 . . 121.13(17) y
C10 C11 H11 . . 119.4 ?
C12 C11 H11 . . 119.4 ?
C11 C12 C13 . . 119.31(18) y
C11 C12 H12 . . 120.3 ?
C13 C12 H12 . . 120.3 ?
C14 C13 C12 . . 119.23(17) y
C14 C13 C16 . . 120.62(17) y
C12 C13 C16 . . 120.13(17) y
C13 C14 C15 . . 120.15(17) y
C13 C14 H14 . . 119.9 ?
C15 C14 H14 . . 119.9 ?
C10 C15 C14 . . 120.99(18) y
C10 C15 H15 . . 119.5 ?
C14 C15 H15 . . 119.5 ?
N10 C16 N11 . . 126.55(17) y
N10 C16 C13 . . 116.89(17) y
N11 C16 C13 . . 116.53(16) y
N12 C17 N13 . . 117.06(17) y
N12 C17 N11 . . 126.06(18) y
N13 C17 N11 . . 116.88(17) y
N12 C18 N10 . . 125.59(18) y
N12 C18 N14 . . 117.37(17) y
N10 C18 N14 . . 117.03(18) y
C25 C20 C21 . . 118.68(19) y
C25 C20 C2 . . 119.7(2) y
C21 C20 C2 . . 121.6(2) y
C20 C21 C22 . . 121.1(2) y
C20 C21 H21 . . 119.5 ?
C22 C21 H21 . . 119.5 ?
C23 C22 C21 . . 119.2(2) y
C23 C22 H22 . . 120.4 ?
C21 C22 H22 . . 120.4 ?
C24 C23 C22 . . 119.28(19) y
C24 C23 C26 . . 119.4(2) y
C22 C23 C26 . . 121.3(2) y
C23 C24 C25 . . 120.2(2) y
C23 C24 H24 . . 119.9 ?
C25 C24 H24 . . 119.9 ?
C20 C25 C24 . . 121.5(2) y
C20 C25 H25 . . 119.3 ?
C24 C25 H25 . . 119.3 ?
N21 C26 N20 . . 125.27(19) y
N21 C26 C23 . . 116.9(2) y
N20 C26 C23 . . 117.77(19) y
N23 C27 N22 . . 116.87(19) y
N23 C27 N20 . . 117.4(2) y
N22 C27 N20 . . 125.7(2) y
N21 C28 N24 . . 117.5(2) y
N21 C28 N22 . . 125.9(2) y
N24 C28 N22 . . 116.5(2) y
C31 C30 C31 2_556 . 122.3(4) y
C31 C30 C3 2_556 . 118.85(19) y
C31 C30 C3 . . 118.85(19) y
C32 C31 C30 . . 120.1(3) y
C32 C31 H31 . . 120 ?
C30 C31 H31 . . 120 ?
C31 C32 C33 . . 113.6(4) y
C31 C32 H32 . . 123.2 ?
C33 C32 H32 . . 123.2 ?
C32 C33 C32 . 2_556 129.7(4) y
C32 C33 H33 . . 115.1 ?
C32 C33 H33 2_556 . 115.1 ?
C41 C40 C41 . 2_556 117.9(3) y
C41 C40 C4 . . 121.03(16) y
C41 C40 C4 2_556 . 121.03(16) y
C42 C41 C40 . . 121.2(2) y
C42 C41 H41 . . 119.4 ?
C40 C41 H41 . . 119.4 ?
C43 C42 C41 . . 118.4(3) y
C43 C42 H42 . . 120.8 ?
C41 C42 H42 . . 120.8 ?
C42 C43 C42 2_556 . 122.8(4) y
C42 C43 H43 2_556 . 118.6 ?
C42 C43 H43 . . 118.6 ?
N50 C51 C50 . . 174.5(5) y
O60 S60 C60 . . 106.80(13) y
O60 S60 C61 . . 106.20(14) y
C60 S60 C61 . . 98.06(13) y
O70 S70 C71 . . 107.31(15) y
O70 S70 C70 . . 105.34(15) y
C71 S70 C70 . . 99.23(16) y
S70 C70 H70A . . 109.5 ?
S70 C70 H70B . . 109.5 ?
H70A C70 H70B . . 109.5 ?
S70 C70 H70C . . 109.5 ?
H70A C70 H70C . . 109.5 ?
H70B C70 H70C . . 109.5 ?
S70 C71 H71A . . 109.5 ?
S70 C71 H71B . . 109.5 ?
H71A C71 H71B . . 109.5 ?
S70 C71 H71C . . 109.5 ?
H71A C71 H71C . . 109.5 ?
H71B C71 H71C . . 109.5 ?
O80 S80 C80 . . 113.3(4) y
O80 S80 C81 . . 102.8(4) y
C80 S80 C81 . . 107.8(4) y
O80B S80B C80B . . 113.2(4) y
O80B S80B C81B . . 102.1(5) y
C80B S80B C81B . . 107.8(4) y
S80B C80B H80D . . 109.5 ?
S80B C80B H80E . . 109.5 ?
H80D C80B H80E . . 109.5 ?
S80B C80B H80F . . 109.5 ?
H80D C80B H80F . . 109.5 ?
H80E C80B H80F . . 109.5 ?
S80B C81B H81D . . 109.5 ?
S80B C81B H81E . . 109.5 ?
H81D C81B H81E . . 109.5 ?
S80B C81B H81F . . 109.5 ?
H81D C81B H81F . . 109.5 ?
H81E C81B H81F . . 109.5 ?
O90 S90 C91 . . 106.5(5) y
O90 S90 C90 . . 105.7(4) y
C91 S90 C90 . . 98.7(4) y
N100 C101 C100 . . 159.70(16) y
N104 C103 C102 . . 160.30(12) y
N105 C106 C107 . . 161(2) y

loop_
_geom_bond_atom_site_label_1
_geom_bond_atom_site_label_2
_geom_bond_site_symmetry_2
_geom_bond_distance
_geom_bond_publ_flag
C1 C4 . 1.392(3) y
C1 C2 . 1.413(3) y
C1 C10 . 1.511(3) y
C2 C3 . 1.388(3) y
C2 C20 . 1.505(3) y
C3 C2 2_556 1.388(3) y
C3 C30 . 1.494(5) y
N10 C16 . 1.317(2) y
N10 C18 . 1.350(2) y
N11 C16 . 1.334(2) y
N11 C17 . 1.355(2) y
N12 C18 . 1.329(3) y
N12 C17 . 1.344(3) y
N13 C17 . 1.346(3) y
N13 H13a . 0.88 ?
N13 H13b . 0.88 ?
N14 C18 . 1.352(2) y
N14 H14a . 0.88 ?
N14 H14b . 0.88 ?
N20 C27 . 1.340(3) y
N20 C26 . 1.348(3) y
N21 C28 . 1.329(3) y
N21 C26 . 1.338(3) y
N22 C27 . 1.329(3) y
N22 C28 . 1.351(3) y
N23 C27 . 1.322(3) y
N23 H23a . 0.88 ?
N23 H23b . 0.88 ?
N24 C28 . 1.333(3) y
N24 H24a . 0.88 ?
N24 H24b . 0.88 ?
C4 C1 2_556 1.392(3) y
C4 C40 . 1.512(5) y
C10 C11 . 1.376(3) y
C10 C15 . 1.378(3) y
C11 C12 . 1.392(3) y
C11 H11 . 0.95 ?
C12 C13 . 1.415(3) y
C12 H12 . 0.95 ?
C13 C14 . 1.374(3) y
C13 C16 . 1.498(3) y
C14 C15 . 1.396(3) y
C14 H14 . 0.95 ?
C15 H15 . 0.95 ?
C20 C25 . 1.363(3) y
C20 C21 . 1.385(3) y
C21 C22 . 1.397(3) y
C21 H21 . 0.95 ?
C22 C23 . 1.393(3) y
C22 H22 . 0.95 ?
C23 C24 . 1.382(3) y
C23 C26 . 1.480(3) y
C24 C25 . 1.385(3) y
C24 H24 . 0.95 ?
C25 H25 . 0.95 ?
C30 C31 2_556 1.398(3) y
C30 C31 . 1.398(3) y
C31 C32 . 1.371(4) y
C31 H31 . 0.95 ?
C32 C33 . 1.389(4) y
C32 H32 . 0.95 ?
C33 C32 2_556 1.389(4) y
C33 H33 . 0.95 ?
C40 C41 . 1.412(3) y
C40 C41 2_556 1.412(3) y
C41 C42 . 1.394(3) y
C41 H41 . 0.95 ?
C42 C43 . 1.383(3) y
C42 H42 . 0.95 ?
C43 C42 2_556 1.383(3) y
C43 H43 . 0.95 ?
C50 C51 . 1.494(4) y
C50 H50a . 0.98 ?
C50 H50b . 0.98 ?
C50 H50c . 0.98 ?
C51 N50 . 1.094(3) y
S60 O60 . 1.475(3) y
S60 C60 . 1.769(3) y
S60 C61 . 1.782(2) y
C60 H60a . 0.98 ?
C60 H60b . 0.98 ?
C60 H60c . 0.98 ?
C61 H61a . 0.98 ?
C61 H61b . 0.98 ?
C61 H61c . 0.98 ?
S60b O60b . 1.544(12) y
S70 O70 . 1.499(2) y
S70 C71 . 1.751(3) y
S70 C70 . 1.777(3) y
C70 H70a . 0.98 ?
C70 H70b . 0.98 ?
C70 H70c . 0.98 ?
C71 H71a . 0.98 ?
C71 H71b . 0.98 ?
C71 H71c . 0.98 ?
S80 O80 . 1.506(3) y
S80 C80 . 1.633(5) y
S80 C81 . 1.815(5) y
C80 H80a . 0.98 ?
C80 H80b . 0.98 ?
C80 H80c . 0.98 ?
C81 H81a . 0.98 ?
C81 H81b . 0.98 ?
C81 H81c . 0.98 ?
S80b O80b . 1.508(4) y
S80b C80b . 1.633(4) y
S80b C81b . 1.817(6) y
C80b H80d . 0.98 ?
C80b H80e . 0.98 ?
C80b H80f . 0.98 ?
C81b H81d . 0.98 ?
C81b H81e . 0.98 ?
C81b H81f . 0.98 ?
S90 O90 . 1.499(4) y
S90 C91 . 1.766(10) y
S90 C90 . 1.777(4) y
C90 H90a . 0.98 ?
C90 H90b . 0.98 ?
C90 H90c . 0.98 ?
C91 H91a . 0.98 ?
C91 H91b . 0.98 ?
C91 H91c . 0.98 ?
C100 C101 . 1.500(4) y
C100 H10a . 0.98 ?
C100 H10b . 0.98 ?
C100 H10c . 0.98 ?
C101 N100 . 1.107(3) y
C102 C103 . 1.499(4) y
C102 H10d . 0.98 ?
C102 H10e . 0.98 ?
C102 H10f . 0.98 ?
C103 N104 . 1.106(3) y
C201 C201 2_556 1.34(3) y
C107 C106 . 1.499(4) y
C107 H10g . 0.98 ?
C107 H10h . 0.98 ?
C107 H10i . 0.98 ?
C106 N105 . 1.103(4) y

loop_
_geom_hbond_atom_site_label_D
_geom_hbond_atom_site_label_H
_geom_hbond_atom_site_label_A
_geom_hbond_distance_DH
_geom_hbond_distance_HA
_geom_hbond_distance_DA
_geom_hbond_angle_DHA
_geom_hbond_site_symmetry_A
N13 H13A N22 0.88 2.07 2.951(2) 175.7 4_556
N13 H13B O60 0.88 2.16 2.841(3) 134.2 1_566
N14 H14A O80 0.88 2.24 3.107(7) 169.0 7_566
N14 H14B N11 0.88 2.23 3.027(2) 150.2 6_575
N23 H23A O60 0.88 2.19 3.040(3) 163.2 4
N23 H23B O70 0.88 2.12 2.987(3) 166.5 4
N24 H24A O80 0.88 2.17 2.892(5) 139.4 6_566
N24 H24B N12 0.88 2.07 2.947(3) 174.8 4_546
